data_1529273
loop_
_publ_author_name
'Flerov, Igor'
'Molokeev, Maxim'
'Laptash, Natalia'
'Udovenko, Anatoly'
'Pogoreltsev, Evgeniy'
'Melnikova, Svetlana'
'Misyul, Sergey'

_publ_section_title
;
 Structural transformation between two cubic phases of (NH4)3SnF7
;
_journal_issue 0
_journal_name_full 'Journal of Fluorine Chemistry'
_journal_page_first 86
_journal_paper_doi 10.1016/j.jfluchem.2015.06.024
_journal_volume 179
_journal_year 2015
_chemical_formula_moiety 'F6 Sn, F, 3(H4 N)'
_chemical_formula_sum 'F7 H12 N3 Sn'
_chemical_formula_weight 305.82
_space_group_IT_number 205
_symmetry_cell_setting cubic
_symmetry_space_group_name_Hall '-P 2ac 2ab 3'
_symmetry_space_group_name_H-M 'P a -3'
_atom_sites_solution_hydrogens geom
_atom_sites_solution_primary direct
_atom_sites_solution_secondary difmap
_cell_angle_alpha 90.00
_cell_angle_beta 90.00
_cell_angle_gamma 90.00
_cell_formula_units_Z 8
_cell_length_a 12.08660(10)
_cell_length_b 12.08660(10)
_cell_length_c 12.08660(10)
_cell_measurement_reflns_used 642
_cell_measurement_temperature 296(2)
_cell_measurement_theta_max 41.85
_cell_measurement_theta_min 2.92
_cell_volume 1765.68(3)
_computing_cell_refinement 'Bruker SAINT'
_computing_data_collection 'Bruker APEX2'
_computing_data_reduction 'Bruker SAINT'
_computing_molecular_graphics 'Bruker SHELXTL'
_computing_publication_material 'Bruker SHELXTL'
_computing_structure_refinement 'SHELXL-97 (Sheldrick, 2008)'
_computing_structure_solution 'SHELXS-97 (Sheldrick, 2008)'
_diffrn_ambient_temperature 296(2)
_diffrn_detector_area_resol_mean 8.33
_diffrn_measured_fraction_theta_full 0.997
_diffrn_measured_fraction_theta_max 0.997
_diffrn_measurement_device_type 'Bruker APEX-II CCD'
_diffrn_measurement_method '\w scans'
_diffrn_radiation_monochromator graphite
_diffrn_radiation_source 'fine-focus sealed tube'
_diffrn_radiation_type MoK\a
_diffrn_radiation_wavelength 0.71073
_diffrn_reflns_av_R_equivalents 0.0249
_diffrn_reflns_av_sigmaI/netI 0.0068
_diffrn_reflns_limit_h_max 22
_diffrn_reflns_limit_h_min -22
_diffrn_reflns_limit_k_max 22
_diffrn_reflns_limit_k_min -22
_diffrn_reflns_limit_l_max 22
_diffrn_reflns_limit_l_min -22
_diffrn_reflns_number 81577
_diffrn_reflns_theta_full 41.85
_diffrn_reflns_theta_max 41.85
_diffrn_reflns_theta_min 2.92
_exptl_absorpt_coefficient_mu 2.962
_exptl_absorpt_correction_T_max 0.6177
_exptl_absorpt_correction_T_min 0.5888
_exptl_absorpt_correction_type multi-scan
_exptl_absorpt_process_details 'SADABS 2008/1'
_exptl_crystal_colour colorless
_exptl_crystal_density_diffrn 2.301
_exptl_crystal_density_method 'not measured'
_exptl_crystal_description formless
_exptl_crystal_F_000 1168
_exptl_crystal_size_max 0.20
_exptl_crystal_size_mid 0.19
_exptl_crystal_size_min 0.18
_refine_diff_density_max 1.146
_refine_diff_density_min -0.931
_refine_diff_density_rms 0.103
_refine_ls_extinction_coef 0.00093(15)
_refine_ls_extinction_expression Fc^*^=kFc[1+0.001xFc^2^\l^3^/sin(2\q)]^-1/4^
_refine_ls_extinction_method SHELXL
_refine_ls_goodness_of_fit_ref 1.074
_refine_ls_hydrogen_treatment noref
_refine_ls_matrix_type full
_refine_ls_number_parameters 36
_refine_ls_number_reflns 2045
_refine_ls_number_restraints 0
_refine_ls_restrained_S_all 1.074
_refine_ls_R_factor_all 0.0542
_refine_ls_R_factor_gt 0.0254
_refine_ls_shift/su_max 0.000
_refine_ls_shift/su_mean 0.000
_refine_ls_structure_factor_coef Fsqd
_refine_ls_weighting_details 'calc w=1/[\s^2^(Fo^2^)+(0.0259P)^2^+2.1575P] where P=(Fo^2^+2Fc^2^)/3'
_refine_ls_weighting_scheme calc
_refine_ls_wR_factor_gt 0.0699
_refine_ls_wR_factor_ref 0.0881
_reflns_number_gt 1003
_reflns_number_total 2045
_reflns_threshold_expression >2sigma(I)
_cod_data_source_file NH43SnF6F_296K.cif
_cod_data_source_block 296K
_cod_original_sg_symbol_Hall '-P 2ac 2ab'
_cod_original_sg_symbol_H-M Pa-3
_cod_database_code 1529273
_cod_database_fobs_code 1529273

loop_
_symmetry_equiv_pos_as_xyz
'x, y, z'
'z, x, y'
'y, z, x'
'x+1/2, -y+1/2, -z'
'z+1/2, -x+1/2, -y'
'y+1/2, -z+1/2, -x'
'-x, y+1/2, -z+1/2'
'-z, x+1/2, -y+1/2'
'-y, z+1/2, -x+1/2'
'-x+1/2, -y, z+1/2'
'-z+1/2, -x, y+1/2'
'-y+1/2, -z, x+1/2'
'-x, -y, -z'
'-z, -x, -y'
'-y, -z, -x'
'-x-1/2, y-1/2, z'
'-z-1/2, x-1/2, y'
'-y-1/2, z-1/2, x'
'x, -y-1/2, z-1/2'
'z, -x-1/2, y-1/2'
'y, -z-1/2, x-1/2'
'x-1/2, y, -z-1/2'
'z-1/2, x, -y-1/2'
'y-1/2, z, -x-1/2'

loop_
_atom_site_label
_atom_site_type_symbol
_atom_site_fract_x
_atom_site_fract_y
_atom_site_fract_z
_atom_site_U_iso_or_equiv
_atom_site_adp_type
_atom_site_occupancy
_atom_site_symmetry_multiplicity
_atom_site_calc_flag
_atom_site_refinement_flags
_atom_site_disorder_assembly
_atom_site_disorder_group
Sn1 Sn 0.5000 0.0000 0.5000 0.01934(7) Uani 1 6 d S . .
Sn2 Sn 0.5000 0.5000 0.5000 0.02330(7) Uani 1 6 d S . .
N1 N 0.5150(2) 0.25794(17) 0.2354(2) 0.0547(7) Uani 1 1 d . . .
F3 F 0.24016(18) 0.24016(18) 0.24016(18) 0.0628(11) Uani 1 3 d S . .
F1 F 0.44331(11) 0.11199(10) 0.39781(10) 0.0420(3) Uani 1 1 d . . .
F2 F 0.47604(19) 0.34261(13) 0.52123(17) 0.0753(6) Uani 1 1 d . . .
H1 H 0.4954 0.3284 0.2491 0.096 Uiso 1 1 d . . .
H2 H 0.5044 0.2346 0.1588 0.096 Uiso 1 1 d . . .
H3 H 0.4895 0.2047 0.2792 0.096 Uiso 1 1 d . . .
H4 H 0.6043 0.2587 0.2426 0.096 Uiso 1 1 d . . .

loop_
_atom_site_aniso_label
_atom_site_aniso_U_11
_atom_site_aniso_U_22
_atom_site_aniso_U_33
_atom_site_aniso_U_23
_atom_site_aniso_U_13
_atom_site_aniso_U_12
Sn1 0.01934(7) 0.01934(7) 0.01934(7) 0.00061(4) 0.00061(4) -0.00061(4)
Sn2 0.02330(7) 0.02330(7) 0.02330(7) -0.00103(5) -0.00103(5) -0.00103(5)
N1 0.0763(19) 0.0412(13) 0.0467(13) 0.0107(9) 0.0009(11) -0.0082(10)
F3 0.0628(11) 0.0628(11) 0.0628(11) 0.0082(8) 0.0082(8) 0.0082(8)
F1 0.0496(8) 0.0370(6) 0.0393(6) 0.0132(5) -0.0059(5) 0.0053(5)
F2 0.1028(14) 0.0304(7) 0.0927(14) 0.0120(8) -0.0193(11) -0.0166(8)

loop_
_atom_type_symbol
_atom_type_description
_atom_type_scat_dispersion_real
_atom_type_scat_dispersion_imag
_atom_type_scat_source
N N 0.0061 0.0033 'International Tables Vol C Tables 4.2.6.8 and 6.1.1.4'
H H 0.0000 0.0000 'International Tables Vol C Tables 4.2.6.8 and 6.1.1.4'
F F 0.0171 0.0103 'International Tables Vol C Tables 4.2.6.8 and 6.1.1.4'
Sn Sn -0.6537 1.4246 'International Tables Vol C Tables 4.2.6.8 and 6.1.1.4'

loop_
_geom_angle_atom_site_label_1
_geom_angle_atom_site_label_2
_geom_angle_atom_site_label_3
_geom_angle
_geom_angle_site_symmetry_1
_geom_angle_site_symmetry_3
F1 Sn1 F1 88.47(6) . 18_655
F1 Sn1 F1 91.53(6) . 6_556
F1 Sn1 F1 180.00(9) 18_655 6_556
F1 Sn1 F1 88.47(6) . 20_566
F1 Sn1 F1 91.53(6) 18_655 20_566
F1 Sn1 F1 88.47(6) 6_556 20_566
F1 Sn1 F1 91.53(6) . 8_645
F1 Sn1 F1 88.47(6) 18_655 8_645
F1 Sn1 F1 91.53(6) 6_556 8_645
F1 Sn1 F1 180.0 20_566 8_645
F1 Sn1 F1 180.00(7) . 13_656
F1 Sn1 F1 91.53(6) 18_655 13_656
F1 Sn1 F1 88.47(6) 6_556 13_656
F1 Sn1 F1 91.53(6) 20_566 13_656
F1 Sn1 F1 88.47(6) 8_645 13_656
F2 Sn2 F2 180.0 15_666 3
F2 Sn2 F2 90.18(8) 15_666 14_666
F2 Sn2 F2 89.82(8) 3 14_666
F2 Sn2 F2 89.82(8) 15_666 2
F2 Sn2 F2 90.18(8) 3 2
F2 Sn2 F2 180.0 14_666 2
F2 Sn2 F2 90.18(8) 15_666 13_666
F2 Sn2 F2 89.82(8) 3 13_666
F2 Sn2 F2 90.18(8) 14_666 13_666
F2 Sn2 F2 89.82(8) 2 13_666
F2 Sn2 F2 89.82(8) 15_666 .
F2 Sn2 F2 90.18(8) 3 .
F2 Sn2 F2 89.82(8) 14_666 .
F2 Sn2 F2 90.18(8) 2 .
F2 Sn2 F2 180.0 13_666 .

loop_
_geom_bond_atom_site_label_1
_geom_bond_atom_site_label_2
_geom_bond_distance
_geom_bond_site_symmetry_2
Sn1 F1 1.9563(11) .
Sn1 F1 1.9564(11) 18_655
Sn1 F1 1.9564(11) 6_556
Sn1 F1 1.9563(11) 20_566
Sn1 F1 1.9563(11) 8_645
Sn1 F1 1.9563(11) 13_656
Sn2 F2 1.9412(16) 3
Sn2 F2 1.9412(16) 14_666
Sn2 F2 1.9412(16) 2
Sn2 F2 1.9412(16) 13_666
Sn2 F2 1.9413(16) .
N1 F3 2.746(3) 22_656
N1 F1 2.778(3) .
N1 F2 2.898(3) 19_565
N1 F2 2.939(3) 2
N1 F1 2.982(3) 24_656
N1 F1 3.041(3) 2
N1 F3 3.330(4) .
N1 F2 3.562(3) 8_645
N1 F2 3.634(3) .
N1 H1 0.8996 .
N1 H2 0.9758 .
N1 H3 0.8888 .
N1 H4 1.0826 .
F1 F1 2.730(2) 18_655
F1 F1 2.730(2) 20_566
F1 F1 2.803(2) 8_645
F1 F1 2.803(2) 6_556
F2 F2 2.741(3) 14_666
F2 F2 2.741(3) 15_666
F2 F2 2.750(3) 3
F2 F2 2.750(3) 2
